data_2231741
loop_
_publ_author_name
'Asiri, Abdullah M.'
'Faidallah, Hassan M.'
'Al-Youbi, Abdulrahman O.'
'Obaid, Abdullah.Y.'
'Ng, Seik Weng'

_publ_section_title
;
 4-(3,7-Dimethyl-4-oxo-4,5-dihydroisoxazolo[4,5-<i>d</i>]pyridazin-5-yl)benzenesulfonamide
;
_journal_coeditor_code XU5287
_journal_issue 9
_journal_name_full 'Acta Crystallographica Section E'
_journal_page_first o2466
_journal_paper_doi 10.1107/S1600536811034325
_journal_volume 67
_journal_year 2011
_chemical_formula_iupac 'C13 H12 N4 O4 S'
_chemical_formula_moiety 'C13 H12 N4 O4 S'
_chemical_formula_sum 'C13 H12 N4 O4 S'
_chemical_formula_weight 320.33
_chemical_name_systematic
;
4-(3,7-Dimethyl-4-oxo-4,5-
dihydroisoxazolo[4,5-<i>d</i>]pyridazin-5-yl)benzenesulfonamide
;
_space_group_IT_number 43
_symmetry_cell_setting orthorhombic
_symmetry_space_group_name_Hall 'F 2 -2d'
_symmetry_space_group_name_H-M 'F d d 2'
_atom_sites_solution_hydrogens geom
_atom_sites_solution_primary direct
_atom_sites_solution_secondary difmap
_audit_creation_method SHELXL-97
_cell_angle_alpha 90.00
_cell_angle_beta 90.00
_cell_angle_gamma 90.00
_cell_formula_units_Z 16
_cell_length_a 18.0113(4)
_cell_length_b 35.5302(11)
_cell_length_c 8.2900(2)
_cell_measurement_reflns_used 5872
_cell_measurement_temperature 100(2)
_cell_measurement_theta_max 74.36
_cell_measurement_theta_min 4.91
_cell_volume 5305.1(2)
_computing_cell_refinement 'CrysAlis PRO  (Agilent, 2010)'
_computing_data_collection 'CrysAlis PRO  (Agilent, 2010)'
_computing_data_reduction 'CrysAlis PRO  (Agilent, 2010)'
_computing_molecular_graphics 'X-SEED (Barbour, 2001)'
_computing_publication_material 'publCIF (Westrip, 2010)'
_computing_structure_refinement 'SHELXL97 (Sheldrick, 2008)'
_computing_structure_solution 'SHELXS97 (Sheldrick, 2008)'
_diffrn_ambient_temperature 100(2)
_diffrn_detector_area_resol_mean 10.4041
_diffrn_measured_fraction_theta_full 0.990
_diffrn_measured_fraction_theta_max 0.990
_diffrn_measurement_device_type 'Agilent Technologies SuperNova Dual diffractometer with Atlas detector'
_diffrn_measurement_method '\w scan'
_diffrn_radiation_monochromator Mirror
_diffrn_radiation_source 'SuperNova (Cu) X-ray Source'
_diffrn_radiation_type CuK\a
_diffrn_radiation_wavelength 1.54184
_diffrn_reflns_av_R_equivalents 0.0323
_diffrn_reflns_av_sigmaI/netI 0.0175
_diffrn_reflns_limit_h_max 44
_diffrn_reflns_limit_h_min -42
_diffrn_reflns_limit_k_max 22
_diffrn_reflns_limit_k_min -22
_diffrn_reflns_limit_l_max 7
_diffrn_reflns_limit_l_min -10
_diffrn_reflns_number 7699
_diffrn_reflns_theta_full 74.53
_diffrn_reflns_theta_max 74.53
_diffrn_reflns_theta_min 4.98
_diffrn_standards_decay_% 0
_diffrn_standards_interval_count 0
_diffrn_standards_interval_time 0
_diffrn_standards_number 0
_exptl_absorpt_coefficient_mu 2.429
_exptl_absorpt_correction_T_max 0.8882
_exptl_absorpt_correction_T_min 0.5294
_exptl_absorpt_correction_type multi-scan
_exptl_absorpt_process_details '(CrysAlis PRO; Agilent, 2010)'
_exptl_crystal_colour colorless
_exptl_crystal_density_diffrn 1.604
_exptl_crystal_density_method 'not measured'
_exptl_crystal_description plate
_exptl_crystal_F_000 2656
_exptl_crystal_size_max 0.30
_exptl_crystal_size_mid 0.20
_exptl_crystal_size_min 0.05
_refine_diff_density_max 0.406
_refine_diff_density_min -0.353
_refine_ls_abs_structure_details 'Flack (1983), 441 Friedel pairs'
_refine_ls_abs_structure_Flack 0.026(18)
_refine_ls_extinction_method none
_refine_ls_goodness_of_fit_ref 1.078
_refine_ls_hydrogen_treatment mixed
_refine_ls_matrix_type full
_refine_ls_number_parameters 207
_refine_ls_number_reflns 1886
_refine_ls_number_restraints 1
_refine_ls_restrained_S_all 1.078
_refine_ls_R_factor_all 0.0332
_refine_ls_R_factor_gt 0.0330
_refine_ls_shift/su_max 0.000
_refine_ls_shift/su_mean 0.000
_refine_ls_structure_factor_coef Fsqd
_refine_ls_weighting_details 'calc w=1/[\s^2^(Fo^2^)+(0.0772P)^2^+4.3892P] where P=(Fo^2^+2Fc^2^)/3'
_refine_ls_weighting_scheme calc
_refine_ls_wR_factor_gt 0.0961
_refine_ls_wR_factor_ref 0.0964
_reflns_number_gt 1870
_reflns_number_total 1886
_reflns_threshold_expression I>2\s(I)
_cod_data_source_file xu5287.cif
_cod_data_source_block I
_cod_database_code 2231741
_cod_database_fobs_code 2231741

loop_
_symmetry_equiv_pos_as_xyz
'x, y, z'
'-x, -y, z'
'x+1/4, -y+1/4, z+1/4'
'-x+1/4, y+1/4, z+1/4'
'x, y+1/2, z+1/2'
'-x, -y+1/2, z+1/2'
'x+1/4, -y+3/4, z+3/4'
'-x+1/4, y+3/4, z+3/4'
'x+1/2, y, z+1/2'
'-x+1/2, -y, z+1/2'
'x+3/4, -y+1/4, z+3/4'
'-x+3/4, y+1/4, z+3/4'
'x+1/2, y+1/2, z'
'-x+1/2, -y+1/2, z'
'x+3/4, -y+3/4, z+1/4'
'-x+3/4, y+3/4, z+1/4'

loop_
_atom_site_type_symbol
_atom_site_label
_atom_site_fract_x
_atom_site_fract_y
_atom_site_fract_z
_atom_site_U_iso_or_equiv
_atom_site_adp_type
_atom_site_calc_flag
_atom_site_refinement_flags
_atom_site_occupancy
_atom_site_symmetry_multiplicity
S S1 0.12413(3) 0.212823(15) 0.43880(7) 0.01769(17) Uani d . 1 1
O O1 0.21513(9) 0.37146(4) -0.5296(2) 0.0193(4) Uani d . 1 1
O O2 0.05983(9) 0.28881(4) -0.2671(2) 0.0188(4) Uani d . 1 1
O O3 0.17529(10) 0.22599(5) 0.5595(2) 0.0235(4) Uani d . 1 1
N N4 0.04217(11) 0.22369(5) 0.5034(3) 0.0213(4) Uani d . 1 1
N N1 0.14841(11) 0.36838(5) -0.6234(3) 0.0200(4) Uani d . 1 1
N N2 0.17467(10) 0.30278(5) -0.1592(3) 0.0154(4) Uani d . 1 1
N N3 0.24011(10) 0.32316(5) -0.1526(3) 0.0163(4) Uani d . 1 1
O O4 0.12339(11) 0.17367(5) 0.3966(3) 0.0277(5) Uani d . 1 1
C C1 0.32798(13) 0.36781(6) -0.2608(3) 0.0204(5) Uani d . 1 1
H H1A 0.3547 0.3612 -0.1618 0.031 Uiso calc R 1 1
H H1B 0.3168 0.3948 -0.2603 0.031 Uiso calc R 1 1
H H1C 0.3589 0.3618 -0.3546 0.031 Uiso calc R 1 1
C C2 0.25679(12) 0.34585(6) -0.2694(3) 0.0170(5) Uani d . 1 1
C C3 0.20621(12) 0.34980(6) -0.3997(3) 0.0169(5) Uani d . 1 1
C C4 0.13880(13) 0.33186(6) -0.4030(3) 0.0156(5) Uani d . 1 1
C C5 0.10469(13) 0.34528(6) -0.5465(3) 0.0177(5) Uani d . 1 1
C C6 0.02971(13) 0.33542(7) -0.6145(3) 0.0213(5) Uani d . 1 1
H H6A 0.0218 0.3492 -0.7153 0.032 Uiso calc R 1 1
H H6B -0.0090 0.3423 -0.5367 0.032 Uiso calc R 1 1
H H6C 0.0275 0.3083 -0.6357 0.032 Uiso calc R 1 1
C C7 0.11926(12) 0.30620(6) -0.2766(3) 0.0155(5) Uani d . 1 1
C C8 0.16360(12) 0.28011(6) -0.0177(3) 0.0159(5) Uani d . 1 1
C C9 0.18337(13) 0.29491(6) 0.1314(3) 0.0175(5) Uani d . 1 1
H H9 0.2040 0.3195 0.1383 0.021 Uiso calc R 1 1
C C10 0.17290(12) 0.27382(6) 0.2696(3) 0.0175(5) Uani d . 1 1
H H10 0.1876 0.2835 0.3715 0.021 Uiso calc R 1 1
C C11 0.14063(12) 0.23826(6) 0.2583(3) 0.0171(5) Uani d . 1 1
C C12 0.12297(12) 0.22293(7) 0.1099(4) 0.0189(5) Uani d . 1 1
H H12 0.1026 0.1983 0.1037 0.023 Uiso calc R 1 1
C C13 0.13496(12) 0.24347(6) -0.0300(3) 0.0174(5) Uani d . 1 1
H H13 0.1240 0.2329 -0.1325 0.021 Uiso calc R 1 1
H H1 0.0433(17) 0.2472(9) 0.559(4) 0.025(8) Uiso d . 1 1
H H2 0.008(2) 0.2165(10) 0.439(6) 0.043(10) Uiso d . 1 1

loop_
_atom_site_aniso_label
_atom_site_aniso_U_11
_atom_site_aniso_U_22
_atom_site_aniso_U_33
_atom_site_aniso_U_12
_atom_site_aniso_U_13
_atom_site_aniso_U_23
S1 0.0235(3) 0.0179(3) 0.0117(3) -0.00015(18) -0.0010(2) 0.0027(2)
O1 0.0226(8) 0.0227(7) 0.0124(9) -0.0015(6) 0.0005(7) 0.0035(7)
O2 0.0198(8) 0.0231(7) 0.0135(9) -0.0028(5) -0.0009(7) 0.0002(7)
O3 0.0273(9) 0.0289(8) 0.0143(10) -0.0008(7) -0.0034(8) 0.0049(7)
N4 0.0219(10) 0.0270(10) 0.0150(11) -0.0041(8) -0.0011(9) 0.0002(9)
N1 0.0230(9) 0.0225(9) 0.0145(11) 0.0025(7) -0.0033(9) 0.0000(8)
N2 0.0190(8) 0.0174(8) 0.0098(10) -0.0005(7) 0.0018(8) 0.0000(8)
N3 0.0183(9) 0.0169(7) 0.0136(10) 0.0005(7) 0.0002(8) -0.0033(8)
O4 0.0464(11) 0.0194(8) 0.0172(11) 0.0006(7) -0.0003(8) 0.0042(8)
C1 0.0236(10) 0.0242(10) 0.0134(13) -0.0058(8) 0.0020(11) -0.0016(9)
C2 0.0208(10) 0.0163(8) 0.0139(12) 0.0009(8) 0.0016(10) -0.0015(8)
C3 0.0219(10) 0.0166(9) 0.0123(12) 0.0003(8) 0.0025(10) -0.0015(9)
C4 0.0201(10) 0.0171(9) 0.0096(12) 0.0017(8) 0.0007(9) -0.0015(9)
C5 0.0220(10) 0.0202(9) 0.0107(12) 0.0031(8) 0.0020(10) 0.0003(9)
C6 0.0220(11) 0.0291(11) 0.0128(12) 0.0017(8) -0.0028(10) 0.0024(10)
C7 0.0195(10) 0.0164(9) 0.0107(13) 0.0032(7) 0.0005(9) -0.0007(9)
C8 0.0170(9) 0.0176(9) 0.0130(13) 0.0022(7) 0.0013(10) 0.0015(9)
C9 0.0220(10) 0.0176(10) 0.0127(12) -0.0001(8) 0.0001(10) -0.0016(9)
C10 0.0223(10) 0.0195(10) 0.0107(11) 0.0017(8) 0.0003(10) -0.0007(9)
C11 0.0179(9) 0.0186(10) 0.0147(13) 0.0027(8) 0.0016(10) 0.0030(10)
C12 0.0210(11) 0.0171(9) 0.0186(14) 0.0000(8) -0.0009(10) -0.0022(10)
C13 0.0212(10) 0.0189(10) 0.0122(13) 0.0004(8) -0.0022(9) -0.0023(9)

loop_
_atom_type_symbol
_atom_type_description
_atom_type_scat_dispersion_real
_atom_type_scat_dispersion_imag
_atom_type_scat_source
C C 0.0181 0.0091 'International Tables Vol C Tables 4.2.6.8 and 6.1.1.4'
H H 0.0000 0.0000 'International Tables Vol C Tables 4.2.6.8 and 6.1.1.4'
N N 0.0311 0.0180 'International Tables Vol C Tables 4.2.6.8 and 6.1.1.4'
O O 0.0492 0.0322 'International Tables Vol C Tables 4.2.6.8 and 6.1.1.4'
S S 0.3331 0.5567 'International Tables Vol C Tables 4.2.6.8 and 6.1.1.4'

loop_
_geom_angle_atom_site_label_1
_geom_angle_atom_site_label_2
_geom_angle_atom_site_label_3
_geom_angle
O4 S1 O3 119.41(11)
O4 S1 N4 107.69(11)
O3 S1 N4 106.07(12)
O4 S1 C11 106.85(12)
O3 S1 C11 108.30(11)
N4 S1 C11 108.10(11)
C3 O1 N1 107.01(16)
S1 N4 H1 110.4(18)
S1 N4 H2 112(3)
H1 N4 H2 125(3)
C5 N1 O1 106.8(2)
N3 N2 C7 126.1(2)
N3 N2 C8 112.27(18)
C7 N2 C8 121.16(18)
C2 N3 N2 119.6(2)
C2 C1 H1A 109.5
C2 C1 H1B 109.5
H1A C1 H1B 109.5
C2 C1 H1C 109.5
H1A C1 H1C 109.5
H1B C1 H1C 109.5
N3 C2 C3 118.8(2)
N3 C2 C1 119.0(2)
C3 C2 C1 122.2(2)
O1 C3 C4 111.0(2)
O1 C3 C2 126.5(2)
C4 C3 C2 122.5(2)
C3 C4 C5 104.1(2)
C3 C4 C7 119.9(2)
C5 C4 C7 136.0(2)
N1 C5 C4 111.0(2)
N1 C5 C6 120.4(2)
C4 C5 C6 128.5(2)
C5 C6 H6A 109.5
C5 C6 H6B 109.5
H6A C6 H6B 109.5
C5 C6 H6C 109.5
H6A C6 H6C 109.5
H6B C6 H6C 109.5
O2 C7 N2 121.9(2)
O2 C7 C4 125.2(2)
N2 C7 C4 112.9(2)
C9 C8 C13 120.6(2)
C9 C8 N2 118.59(18)
C13 C8 N2 120.8(2)
C10 C9 C8 119.8(2)
C10 C9 H9 120.1
C8 C9 H9 120.1
C9 C10 C11 119.5(2)
C9 C10 H10 120.2
C11 C10 H10 120.2
C12 C11 C10 120.8(2)
C12 C11 S1 120.77(17)
C10 C11 S1 118.4(2)
C11 C12 C13 120.0(2)
C11 C12 H12 120.0
C13 C12 H12 120.0
C12 C13 C8 119.0(2)
C12 C13 H13 120.5
C8 C13 H13 120.5

loop_
_geom_bond_atom_site_label_1
_geom_bond_atom_site_label_2
_geom_bond_distance
S1 O4 1.4345(19)
S1 O3 1.4385(19)
S1 N4 1.617(2)
S1 C11 1.773(3)
O1 C3 1.333(3)
O1 N1 1.435(3)
O2 C7 1.238(3)
N4 H1 0.95(3)
N4 H2 0.85(5)
N1 C5 1.304(3)
N2 N3 1.384(3)
N2 C7 1.399(3)
N2 C8 1.437(3)
N3 C2 1.296(3)
C1 C2 1.502(3)
C1 H1A 0.9800
C1 H1B 0.9800
C1 H1C 0.9800
C2 C3 1.420(3)
C3 C4 1.372(3)
C4 C5 1.422(4)
C4 C7 1.433(3)
C5 C6 1.505(3)
C6 H6A 0.9800
C6 H6B 0.9800
C6 H6C 0.9800
C8 C9 1.389(4)
C8 C13 1.404(3)
C9 C10 1.382(3)
C9 H9 0.9500
C10 C11 1.394(3)
C10 H10 0.9500
C11 C12 1.383(4)
C12 C13 1.387(4)
C12 H12 0.9500
C13 H13 0.9500

loop_
_geom_hbond_atom_site_label_D
_geom_hbond_atom_site_label_H
_geom_hbond_atom_site_label_A
_geom_hbond_site_symmetry_A
_geom_hbond_distance_DH
_geom_hbond_distance_HA
_geom_hbond_distance_DA
_geom_hbond_angle_DHA
_geom_hbond_publ_flag
N4 H1 O2 1_556 0.95(3) 2.09(4) 3.012(3) 163(3) yes
N4 H2 O2 6 0.85(5) 2.11(5) 2.933(3) 162(4) yes

loop_
_geom_torsion_atom_site_label_1
_geom_torsion_atom_site_label_2
_geom_torsion_atom_site_label_3
_geom_torsion_atom_site_label_4
_geom_torsion
C3 O1 N1 C5 -0.6(2)
C7 N2 N3 C2 -5.6(3)
C8 N2 N3 C2 -177.91(19)
N2 N3 C2 C3 1.5(3)
N2 N3 C2 C1 179.99(19)
N1 O1 C3 C4 1.5(2)
N1 O1 C3 C2 -176.5(2)
N3 C2 C3 O1 -179.1(2)
C1 C2 C3 O1 2.4(4)
N3 C2 C3 C4 3.2(3)
C1 C2 C3 C4 -175.3(2)
O1 C3 C4 C5 -1.7(2)
C2 C3 C4 C5 176.3(2)
O1 C3 C4 C7 177.95(19)
C2 C3 C4 C7 -4.0(3)
O1 N1 C5 C4 -0.5(3)
O1 N1 C5 C6 -179.15(19)
C3 C4 C5 N1 1.3(3)
C7 C4 C5 N1 -178.2(2)
C3 C4 C5 C6 179.9(2)
C7 C4 C5 C6 0.3(4)
N3 N2 C7 O2 -174.6(2)
C8 N2 C7 O2 -2.9(3)
N3 N2 C7 C4 4.5(3)
C8 N2 C7 C4 176.19(19)
C3 C4 C7 O2 179.4(2)
C5 C4 C7 O2 -1.1(4)
C3 C4 C7 N2 0.3(3)
C5 C4 C7 N2 179.9(2)
N3 N2 C8 C9 38.9(3)
C7 N2 C8 C9 -133.9(2)
N3 N2 C8 C13 -139.7(2)
C7 N2 C8 C13 47.5(3)
C13 C8 C9 C10 -1.8(3)
N2 C8 C9 C10 179.60(19)
C8 C9 C10 C11 -1.8(3)
C9 C10 C11 C12 3.8(3)
C9 C10 C11 S1 -177.18(17)
O4 S1 C11 C12 24.3(2)
O3 S1 C11 C12 154.11(18)
N4 S1 C11 C12 -91.4(2)
O4 S1 C11 C10 -154.73(18)
O3 S1 C11 C10 -24.9(2)
N4 S1 C11 C10 89.6(2)
C10 C11 C12 C13 -2.2(3)
S1 C11 C12 C13 178.81(17)
C11 C12 C13 C8 -1.4(3)
C9 C8 C13 C12 3.4(3)
N2 C8 C13 C12 -178.04(19)

loop_
_cod_related_entry_id
_cod_related_entry_database
_cod_related_entry_code
1 ChemSpider 30656982
